data_2007254
loop_
_publ_author_name
'Yao, Yingming '
'Shen, Qi'
'Sun, Jie'
'Xue, Feng'

_publ_section_title
Bis(2,6-di-<i>tert</i>-butyl-4-methylphenolato-<i>O</i>)(\h^5^-methylcyclopentadienyl)(tetrahydrofuran-<i>O</i>)ytterbium
_journal_issue 5
_journal_name_full 'Acta Crystallographica Section C'
_journal_page_first 625
_journal_page_last 627
_journal_paper_doi 10.1107/S0108270197015205
_journal_volume 54
_journal_year 1998
_chemical_formula_moiety 'C40 H61 O3 Yb1'
_chemical_formula_sum 'C40 H61 O3 Yb'
_chemical_formula_weight 762.96
_chemical_name_systematic
;
mono methylcyclopentadienyl bis(2,6-ditertbutyl-4-methylphenoxo) ytterbium
tetrafuranate
;
_space_group_IT_number 14
_symmetry_cell_setting monoclinic
_symmetry_space_group_name_Hall '-P 2ybc'
_symmetry_space_group_name_H-M 'P 1 21/c 1'
_cell_angle_alpha 90
_cell_angle_beta 100.51(3)
_cell_angle_gamma 90
_cell_formula_units_Z 4
_cell_length_a 12.206(5)
_cell_length_b 15.259(3)
_cell_length_c 20.718(8)
_cell_measurement_reflns_used 23
_cell_measurement_temperature 293
_cell_measurement_theta_max 13.2
_cell_measurement_theta_min 11.9
_cell_volume 3794(2)
_diffrn_ambient_temperature 293
_diffrn_measurement_device 'Rigaku AFC-7R diffractometer'
_diffrn_measurement_method \w-2\q
_diffrn_radiation_monochromator graphite
_diffrn_radiation_source 'X-ray tube'
_diffrn_radiation_type 'Mo K\a'
_diffrn_radiation_wavelength 0.71069
_diffrn_reflns_av_R_equivalents 0.0784
_diffrn_reflns_limit_h_max 11
_diffrn_reflns_limit_h_min 0
_diffrn_reflns_limit_k_max 12
_diffrn_reflns_limit_k_min 0
_diffrn_reflns_limit_l_max 15
_diffrn_reflns_limit_l_min -22
_diffrn_reflns_number 4951
_diffrn_reflns_theta_max 22.51
_diffrn_standards_decay_% 0.34
_diffrn_standards_interval_count 200
_diffrn_standards_number 3
_exptl_absorpt_coefficient_mu 2.498
_exptl_absorpt_correction_T_max 0.607
_exptl_absorpt_correction_T_min 0.484
_exptl_absorpt_correction_type refdelf
_exptl_crystal_colour red
_exptl_crystal_density_diffrn 1.336
_exptl_crystal_description prismatic
_exptl_crystal_F_000 1580
_exptl_crystal_size_max 0.45
_exptl_crystal_size_mid 0.20
_exptl_crystal_size_min 0.20
_refine_diff_density_max 0.64
_refine_diff_density_min -0.60
_refine_ls_extinction_coef 0.665
_refine_ls_extinction_method 'Zachariasen (1967)'
_refine_ls_goodness_of_fit_obs 1.34
_refine_ls_hydrogen_treatment noref
_refine_ls_matrix_type full
_refine_ls_number_parameters 398
_refine_ls_number_reflns 3666
_refine_ls_number_restraints 0
_refine_ls_R_factor_obs .029
_refine_ls_shift/esd_max 0.011
_refine_ls_structure_factor_coef F
_refine_ls_weighting_details w=1/\s^2^(Fo)=4Fo^2^/\s^2^(Fo^2^)
_refine_ls_weighting_scheme calc
_refine_ls_wR_factor_obs .039
_reflns_number_observed 3666
_reflns_number_total 4671
_reflns_observed_criterion '[F>2\s(F)]'
_cod_data_source_file na1292.cif
_cod_data_source_block na1292
_cod_depositor_comments
;
The following automatic conversions were performed:

'_atom_site_thermal_displace_type' tag value 'Uij' was replaced with
'Uani' value 105 times.

Automatic conversion script
Id: cif_fix_values 1646 2011-03-28 12:23:43Z adriana 

The following automatic conversions were performed:

'_refine_ls_weighting_scheme' value
'w=1/\s^2^(Fo)=4Fo^2^/\s^2^(Fo^2^)' was changed to 'calc'. New tag
'_refine_ls_weighting_details' was created. The value of the new tag
was set to 'w=1/\s^2^(Fo)=4Fo^2^/\s^2^(Fo^2^)'.

Automatic conversion script
Id: cif_fix_values 3143 2015-03-26 13:38:13Z robertas 
;
_cod_original_sg_symbol_H-M 'P 21/c'
_cod_original_formula_sum 'C40 H61 O3 Yb1'
_cod_database_code 2007254

loop_
_symmetry_equiv_pos_as_xyz
+x,+y,+z
-x,1/2+y,1/2-z
-x,-y,-z
+x,1/2-y,1/2+z

loop_
_atom_site_aniso_label
_atom_site_aniso_U_11
_atom_site_aniso_U_22
_atom_site_aniso_U_33
_atom_site_aniso_U_12
_atom_site_aniso_U_13
_atom_site_aniso_U_23
_atom_site_aniso_type_symbol
Yb .0233(2) .0374(2) .0298(2) .00100(10) .00730(10) -.00390(10) Yb
O1 .034(3) .047(2) .032(2) .001(2) .004(2) -.010(2) O
O2 .025(3) .032(2) .033(2) .001(2) .002(2) -.002(2) O
O3 .043(3) .040(2) .045(2) .000(2) .013(2) .000(2) O
C1 .018(4) .053(4) .036(4) -.003(3) .007(3) -.010(3) C
C2 .025(4) .055(4) .033(3) -.003(3) .007(3) -.004(3) C
C3 .052(5) .044(4) .047(4) -.010(3) .013(3) -.008(3) C
C4 .047(5) .065(5) .038(4) -.016(4) .011(3) -.019(3) C
C5 .025(4) .063(5) .031(3) -.003(3) .003(3) -.012(3) C
C6 .023(4) .054(4) .027(3) .000(3) .005(3) -.012(3) C
C7 .089(6) .072(5) .044(4) -.015(5) .015(4) -.025(4) C
C8 .046(5) .046(4) .038(4) -.006(3) .012(3) .000(3) C
C9 .080(9) .41(2) .065(7) -.040(10) .033(6) .070(10) C
C10 .66(4) .130(10) .031(6) .20(2) .040(10) .022(6) C
C11 .210(10) .180(10) .024(4) -.140(10) .026(6) -.010(5) C
C12 .032(4) .056(4) .034(3) .002(3) .005(3) -.001(3) C
C13 .049(5) .077(5) .036(4) -.001(4) .008(3) -.004(3) C
C14 .054(5) .068(5) .041(4) .016(4) .007(3) .002(3) C
C15 .043(5) .057(4) .042(4) .003(4) .009(3) .000(3) C
C16 .019(4) .030(3) .035(3) -.002(3) .005(3) .000(3) C
C17 .021(4) .032(3) .038(3) -.002(3) .005(3) .00130 C
C18 .041(5) .039(4) .056(4) -.004(3) .010(4) .00(3) C
C19 .030(4) .042(4) .066(5) -.007(3) -.004(4) .03(3) C
C20 .038(5) .042(4) .039(4) .003(3) .000(3) .01(3) C
C21 .029(4) .026(3) .043(4) -.001(3) .007(3) .001(3) C
C22 .043(5) .082(6) .075(5) .003(4) -.009(4) .006(4) C
C23 .028(4) .044(4) .035(3) -.001(3) .010(3) -.008(3) C
C24 .053(5) .068(5) .038(4) -.002(4) .014(3) .008(3) C
C25 .046(5) .048(4) .051(4) -.005(4) .011(3) -.012(3) C
C26 .048(5) .092(6) .052(4) .008(4) .014(4) -.022(4) C
C27 .046(4) .040(4) .030(3) .006(3) .006(3) -.002(3) C
C28 .076(6) .067(5) .039(4) .020(4) .009(4) -.014(3) C
C29 .058(5) .041(4) .043(4) .001(3) .005(3) -.004(3) C
C30 .058(5) .045(4) .052(4) -.003(4) .032(4) -.006(3) C
C31 .053(5) .054(4) .058(4) -.014(4) .015(4) -.008(4) C
C32 .089(7) .063(5) .098(7) -.019(5) .036(6) .016(5) C
C33 .120(8) .066(5) .070(6) -.015(5) .050(6) .018(4) C
C34 .073(6) .046(4) .055(4) .006(4) .005(4) .007(4) C
C35 .047(5) .077(5) .060(5) .014(4) .036(4) .005(4) C
C36 .040(5) .093(6) .037(4) .005(4) .015(3) -.028(4) C
C37 .048(5) .053(4) .054(5) .011(4) .021(4) -.015(4) C
C38 .044(5) .060(5) .051(4) .020(4) .014(4) .002(4) C
C39 .017(4) .068(5) .071(5) .004(4) .012(4) -.009(4) C
C40 .048(6) .131(8) .096(7) -.016(6) .024(5) -.031(6) C

loop_
_atom_site_label
_atom_site_fract_x
_atom_site_fract_y
_atom_site_fract_z
_atom_site_U_iso_or_equiv
_atom_site_thermal_displace_type
_atom_site_calc_flag
_atom_site_calc_attached_atom
_atom_site_type_symbol
Yb .23101(2) .09333(2) .803010(10) .02985(10) Uani ? ? Yb
O1 .2864(3) .1859(3) .8724(2) .0380(10) Uani ? ? O
O2 .0702(3) .1274(2) .7582(2) .0300(10) Uani ? ? O
O3 .1508(3) -.0206(3) .8519(2) .0420(10) Uani ? ? O
C1 .3091(5) .2591(4) .9100(3) .035(2) Uani ? ? C
C2 .3183(5) .3420(4) .8814(3) .037(2) Uani ? ? C
C3 .3338(6) .4148(4) .9235(3) .047(2) Uani ? ? C
C4 .3459(6) .4087(5) .9902(3) .049(2) Uani ? ? C
C5 .3423(5) .3273(5) 1.0164(3) .040(2) Uani ? ? C
C6 .3241(5) .2506(4) .9795(3) .035(2) Uani ? ? C
C7 .3625(7) .4900(5) 1.0325(3) .068(3) Uani ? ? C
C8 .3168(6) .3611(4) .8077(3) .043(2) Uani ? ? C
C9 .4308(9) .3650(10) .7974(5) .183(6) Uani ? ? C
C10 .266(2) .4453(9) .7854(5) .276(9) Uani ? ? C
C11 .2600(10) .2950(8) .7602(4) .137(5) Uani ? ? C
C12 .3194(5) .1609(4) 1.0129(3) .041(2) Uani ? ? C
C13 .3422(6) .1684(5) 1.0887(3) .054(2) Uani ? ? C
C14 .4068(6) .0988(5) .9955(3) .054(2) Uani ? ? C
C15 .2005(6) .1232(4) .9948(3) .047(2) Uani ? ? C
C16 -.0333(5) .1506(3) .7282(3) .028(2) Uani ? ? C
C17 -.1105(5) .1871(4) .7644(3) .030(2) Uani ? ? C
C18 -.2175(6) .2035(4) .7331(3) .045(2) Uani ? ? C
C19 -.2542(5) .1899(4) .6660(4) .047(2) Uani ? ? C
C20 -.1767(5) .1576(4) .6304(3) .041(2) Uani ? ? C
C21 -.0670(5) .1386(4) .6596(3) .033(2) Uani ? ? C
C22 -.3734(6) .2057(5) .6327(4) .069(3) Uani ? ? C
C23 -.0823(5) .2053(4) .8392(3) .035(2) Uani ? ? C
C24 -.0644(6) .1186(5) .8769(3) .053(2) Uani ? ? C
C25 .0211(6) .2631(4) .8562(3) .048(2) Uani ? ? C
C26 -.1772(6) .2554(5) .8640(3) .063(3) Uani ? ? C
C27 .0109(6) .1016(4) .6152(3) .039(2) Uani ? ? C
C28 -.0406(7) .1038(5) .5414(3) .061(2) Uani ? ? C
C29 .0336(6) .0046(4) .6326(3) .048(2) Uani ? ? C
C30 .1186(6) .1541(4) .6213(3) .049(2) Uani ? ? C
C31 .0548(6) -.0689(5) .8165(3) .055(2) Uani ? ? C
C32 .0105(8) -.1202(5) .8681(5) .081(3) Uani ? ? C
C33 .1004(9) -.1166(5) .9285(4) .081(3) Uani ? ? C
C34 .1991(7) -.0792(4) .9055(4) .059(2) Uani ? ? C
C35 .3904(6) .0789(5) .7342(4) .058(3) Uani ? ? C
C36 .3171(6) .0067(6) .7165(3) .056(2) Uani ? ? C
C37 .3259(6) -.0488(5) .7688(3) .050(2) Uani ? ? C
C38 .4045(6) -.0154(5) .8198(3) .051(2) Uani ? ? C
C39 .4464(5) .0625(5) .7987(4) .052(2) Uani ? ? C
C40 .5388(7) .1163(7) .8380(5) .091(3) Uani ? ? C
H1 .3344 .4729 .9024 .0572 Uani ? ? H
H2 .3521 .3225 1.0640 .0450 Uani ? ? H
H3 .4330 .4874 1.0634 .0790 Uani ? ? H
H4 .3654 .5416 1.0064 .0790 Uani ? ? H
H5 .3049 .4970 1.0573 .0790 Uani ? ? H
H6 .4730 .4073 .8279 .2257 Uani ? ? H
H7 .4687 .3088 .8089 .2257 Uani ? ? H
H8 .4385 .3798 .7550 .2257 Uani ? ? H
H9 .2849 .4920 .8140 .2306 Uani ? ? H
H10 .1774 .4389 .7885 .2306 Uani ? ? H
H11 .2603 .4592 .7420 .2306 Uani ? ? H
H12 .1839 .2863 .7629 .1423 Uani ? ? H
H13 .2656 .3073 .7157 .1423 Uani ? ? H
H14 .2960 .2362 .7696 .1423 Uani ? ? H
H15 .3376 .1126 1.1089 .0618 Uani ? ? H
H16 .4171 .1907 1.1041 .0618 Uani ? ? H
H17 .2915 .2075 1.1031 .0618 Uani ? ? H
H18 .4797 .1195 1.0105 .0622 Uani ? ? H
H19 .4001 .0414 1.0152 .0622 Uani ? ? H
H20 .3958 .0897 .9489 .0622 Uani ? ? H
H21 .1947 .0666 1.0142 .0562 Uani ? ? H
H22 .1788 .1163 .9479 .0562 Uani ? ? H
H23 .1472 .1612 1.0091 .0562 Uani ? ? H
H24 -.2725 .2261 .7585 .0524 Uani ? ? H
H25 -.2010 .1467 .5835 .0468 Uani ? ? H
H26 -.4172 .2270 .6633 .0801 Uani ? ? H
H27 -.3784 .2455 .5974 .0801 Uani ? ? H
H28 -.4074 .1506 .6153 .0801 Uani ? ? H
H29 -.1275 .0832 .8663 .0595 Uani ? ? H
H30 -.0010 .0889 .8651 .0595 Uani ? ? H
H31 -.0480 .1296 .9231 .0595 Uani ? ? H
H32 .0834 .2353 .8424 .0538 Uani ? ? H
H33 .0402 .2716 .9031 .0538 Uani ? ? H
H34 .0086 .3182 .8357 .0538 Uani ? ? H
H35 -.1582 .2657 .9106 .0717 Uani ? ? H
H36 -.1884 .3115 .8428 .0717 Uani ? ? H
H37 -.2444 .2233 .8551 .0717 Uani ? ? H
H38 -.0582 .1627 .5274 .0708 Uani ? ? H
H39 -.1103 .0710 .5334 .0708 Uani ? ? H
H40 .0071 .0789 .5152 .0708 Uani ? ? H
H41 -.0347 -.0288 .6248 .0542 Uani ? ? H
H42 .0825 -.0211 .6064 .0542 Uani ? ? H
H43 .0671 -.0032 .6779 .0542 Uani ? ? H
H44 .1675 .1286 .5954 .0581 Uani ? ? H
H45 .1577 .1548 .6665 .0581 Uani ? ? H
H46 .1032 .2128 .6078 .0606 Uani ? ? H
H47 .0768 -.1078 .7844 .0677 Uani ? ? H
H48 -.0007 -.0299 .7933 .0677 Uani ? ? H
H49 -.0602 -.0952 .8747 .0904 Uani ? ? H
H50 -.0081 -.1801 .8524 .0904 Uani ? ? H
H51 .1160 -.1749 .9472 .0917 Uani ? ? H
H52 .0784 -.0811 .9621 .0917 Uani ? ? H
H53 .2459 -.1243 .8909 .0747 Uani ? ? H
H54 .2489 -.0478 .9405 .0606 Uani ? ? H
H55 .4089 .1197 .7026 .0761 Uani ? ? H
H56 .2767 -.0071 .6724 .0603 Uani ? ? H
H57 .2936 -.1070 .7672 .0649 Uani ? ? H
H58 .4325 -.0467 .8608 .0606 Uani ? ? H
H59 .5540 .1671 .8135 .1011 Uani ? ? H
H60 .6085 .0846 .8497 .1011 Uani ? ? H
H61 .5208 .1377 .8789 .1011 Uani ? ? H

loop_
_atom_type_symbol
_atom_type_scat_dispersion_real
_atom_type_scat_dispersion_imag
_atom_type_scat_source
C 0.003 0.002 'International Tables'
H 0.000 0.000 'International Tables'
O 0.011 0.006 'International Tables'
Yb -0.385 5.549 'International Tables'

loop_
_geom_angle_atom_site_label_1
_geom_angle_atom_site_label_2
_geom_angle_atom_site_label_3
_geom_angle
_geom_angle_publ_flag
O(1) Yb O(2) 107.80(10) yes
O(1) Yb O(3) 108.9(2) yes
O(1) Yb C(35) 104.9(2) yes
O(1) Yb C(36) 135.6(2) yes
O(1) Yb C(37) 131.2(2) yes
O(1) Yb C(38) 100.7(2) yes
O(1) Yb C(39) 86.8(2) yes
O(1) Yb Cp(centroid) 112.9(9) yes
O(2) Yb O(3) 86.70(10) yes
O(2) Yb C(35) 120.8(2) yes
O(2) Yb C(36) 106.7(2) yes
O(2) Yb C(37) 121.0(2) yes
O(2) Yb C(38) 151.4(2) yes
O(2) Yb C(39) 151.5(2) yes
O(2) Yb Cp(centroid) 133.6(9) yes
O(3) Yb C(35) 126.1(2) yes
O(3) Yb C(36) 100.2(2) yes
O(3) Yb C(37) 74.9(2) yes
O(3) Yb C(38) 82.2(2) yes
O(3) Yb C(39) 112.1(2) yes
O(3) Yb Cp(centroid) 99.6(5) yes
C(35) Yb C(36) 31.6(2) no
C(35) Yb C(37) 51.3(2) no
C(35) Yb C(38) 50.8(2) no
C(35) Yb C(39) 30.7(2) no
C(36) Yb C(37) 30.3(2) no
C(36) Yb C(38) 50.3(2) no
C(36) Yb C(39) 50.7(2) no
C(37) Yb C(38) 30.5(2) no
C(37) Yb C(39) 50.4(2) no
C(38) Yb C(39) 30.2(2) no
Yb O(1) C(1) 168.0(4) yes
Yb O(2) C(16) 178.8(4) yes
Yb O(3) C(31) 121.5(4) yes
Yb O(3) C(34) 130.3(4) yes
C(31) O(3) C(34) 104.3(5) no
O(1) C(1) C(2) 121.3(5) no
O(1) C(1) C(6) 118.7(5) no
C(2) C(1) C(6) 120.0(5) no
C(1) C(2) C(3) 117.5(5) no
C(1) C(2) C(8) 126.4(5) no
C(3) C(2) C(8) 116.1(5) no
C(2) C(3) C(4) 123.5(6) no
C(3) C(4) C(5) 117.4(6) no
C(3) C(4) C(7) 120.6(6) no
C(5) C(4) C(7) 122.0(6) no
C(4) C(5) C(6) 124.2(6) no
C(1) C(6) C(5) 117.2(6) no
C(1) C(6) C(12) 121.8(5) no
C(5) C(6) C(12) 121.0(5) no
C(2) C(8) C(9) 108.3(6) no
C(2) C(8) C(10) 113.7(6) no
C(2) C(8) C(11) 116.4(6) no
C(9) C(8) C(10) 106.0(10) no
C(9) C(8) C(11) 106.0(9) no
C(10) C(8) C(11) 105.4(10) no
C(6) C(12) C(13) 112.1(5) no
C(6) C(12) C(14) 111.2(5) no
C(6) C(12) C(15) 109.5(5) no
C(13) C(12) C(14) 106.4(5) no
C(13) C(12) C(15) 105.1(5) no
C(14) C(12) C(15) 112.3(6) no
O(2) C(16) C(17) 120.9(5) no
O(2) C(16) C(21) 120.3(5) no
C(17) C(16) C(21) 118.8(5) no
C(16) C(17) C(18) 119.2(5) no
C(16) C(17) C(23) 123.4(5) no
C(18) C(17) C(23) 117.3(5) no
C(17) C(18) C(19) 123.3(6) no
C(18) C(19) C(20) 117.0(6) no
C(18) C(19) C(22) 122.5(7) no
C(20) C(19) C(22) 120.4(7) no
C(19) C(20) C(21) 122.4(6) no
C(16) C(21) C(20) 119.2(5) no
C(16) C(21) C(27) 123.1(5) no
C(20) C(21) C(27) 117.7(5) no
C(17) C(23) C(24) 109.9(5) no
C(17) C(23) C(25) 111.0(5) no
C(17) C(23) C(26) 112.1(5) no
C(24) C(23) C(25) 110.3(5) no
C(24) C(23) C(26) 107.6(5) no
C(25) C(23) C(26) 105.9(5) no
C(21) C(27) C(28) 113.5(5) no
C(21) C(27) C(29) 108.4(5) no
C(21) C(27) C(30) 112.0(5) no
C(28) C(27) C(29) 106.1(5) no
C(28) C(27) C(30) 105.0(5) no
C(29) C(27) C(30) 111.8(5) no
O(3) C(31) C(32) 105.3(6) no
C(31) C(32) C(33) 105.7(7) no
C(32) C(33) C(34) 104.9(6) no
O(3) C(34) C(33) 103.9(6) no
Yb C(35) C(36) 73.2(4) no
Yb C(35) C(39) 77.2(4) no
C(36) C(35) C(39) 106.3(6) no
Yb C(36) C(35) 75.1(4) no
Yb C(36) C(37) 75.6(4) no
C(35) C(36) C(37) 108.7(6) no
Yb C(37) C(36) 74.1(4) no
Yb C(37) C(38) 76.6(4) no
C(36) C(37) C(38) 108.7(7) no
Yb C(38) C(37) 73.0(4) no
Yb C(38) C(39) 75.9(4) no
C(37) C(38) C(39) 108.5(6) no
Yb C(39) C(35) 72.0(4) no
Yb C(39) C(38) 73.8(4) no
Yb C(39) C(40) 121.8(5) no
C(35) C(39) C(38) 107.8(6) no
C(35) C(39) C(40) 127.0(8) no
C(38) C(39) C(40) 125.2(7) no

loop_
_geom_bond_atom_site_label_1
_geom_bond_atom_site_label_2
_geom_bond_site_symmetry_1
_geom_bond_site_symmetry_2
_geom_bond_distance
_geom_bond_publ_flag
Yb O(1) . . 2.040(4) yes
Yb O(2) . . 2.078(4) yes
Yb O(3) . . 2.317(4) yes
Yb C(35) . . 2.623(7) yes
Yb C(36) . . 2.598(6) yes
Yb C(37) . . 2.616(6) yes
Yb C(38) . . 2.662(6) yes
Yb C(39) . . 2.689(7) yes
Yb Cp(centroid) . . 2.355(5) yes
O(1) C(1) . . 1.361(7) yes
O(2) C(16) . . 1.350(7) yes
O(3) C(31) . . 1.464(8) yes
O(3) C(34) . . 1.463(8) yes
C(1) C(2) . . 1.410(8) no
C(1) C(6) . . 1.423(8) no
C(2) C(3) . . 1.403(8) no
C(2) C(8) . . 1.552(8) no
C(3) C(4) . . 1.366(9) no
C(4) C(5) . . 1.360(9) no
C(4) C(7) . . 1.510(9) no
C(5) C(6) . . 1.394(8) no
C(6) C(12) . . 1.540(8) no
C(8) C(9) . . 1.450(10) no
C(8) C(10) . . 1.470(10) no
C(8) C(11) . . 1.490(10) no
C(12) C(13) . . 1.548(8) no
C(12) C(14) . . 1.520(9) no
C(12) C(15) . . 1.542(9) no
C(16) C(17) . . 1.421(8) no
C(16) C(21) . . 1.417(8) no
C(17) C(18) . . 1.371(9) no
C(17) C(23) . . 1.550(8) no
C(18) C(19) . . 1.398(10) no
C(19) C(20) . . 1.391(9) no
C(19) C(22) . . 1.511(10) no
C(20) C(21) . . 1.396(9) no
C(21) C(27) . . 1.545(8) no
C(23) C(24) . . 1.532(9) no
C(23) C(25) . . 1.527(9) no
C(23) C(26) . . 1.551(9) no
C(27) C(28) . . 1.544(9) no
C(27) C(29) . . 1.537(8) no
C(27) C(30) . . 1.525(9) no
C(31) C(32) . . 1.500(10) no
C(32) C(33) . . 1.510(10) no
C(33) C(34) . . 1.490(10) no
C(35) C(36) . . 1.420(10) no
C(35) C(39) . . 1.409(10) no
C(36) C(37) . . 1.365(10) no
C(37) C(38) . . 1.387(9) no
C(38) C(39) . . 1.395(10) no
C(39) C(40) . . 1.510(10) no
